data_4510343
loop_
_publ_author_name
'Lu, Ying-Bing'
'Jian, Fang-Mei'
'Jin, Shuang'
'Zhao, Jun-Wei'
'Xie, Yong-Rong'
'Luo, Guo-Tian'

_publ_section_title
;
 Three-Dimensional Extended Frameworks Constructed from Dinuclear
 Lanthanide(III) 1,4-Naphthalenedicarboxylate Units with
 Bis(2,2&#x2032;-biimidazole) Templates: Syntheses, Structures, and
 Magnetic and Luminescent Properties
;
_journal_issue 4
_journal_name_full 'Crystal Growth &amp; Design'
_journal_page_first 1684
_journal_paper_doi 10.1021/cg401825f
_journal_volume 14
_journal_year 2014
_chemical_formula_moiety '[C6H7N4][Gd(C12H6O4)2](H2O)'
_chemical_formula_sum 'C30 H21 Gd N4 O9'
_chemical_formula_weight 738.76
_chemical_melting_point ?
_chemical_name_common '[C6H7N4][Gd(C12H6O4)2](H2O)'
_chemical_name_systematic '[C6H7N4][Gd(C12H6O4)2](H2O)'
_space_group_IT_number 14
_symmetry_cell_setting monoclinic
_symmetry_space_group_name_Hall '-P 2ybc'
_symmetry_space_group_name_H-M 'P 1 21/c 1'
_atom_sites_solution_hydrogens geom
_atom_sites_solution_primary direct
_atom_sites_solution_secondary difmap
_audit_creation_method SHELXL-97
_cell_angle_alpha 90.00
_cell_angle_beta 104.7950(10)
_cell_angle_gamma 90.00
_cell_formula_units_Z 4
_cell_length_a 11.7508(4)
_cell_length_b 15.7702(4)
_cell_length_c 15.3590(5)
_cell_measurement_temperature 293(2)
_cell_volume 2751.85(15)
_computing_cell_refinement 'CrystalClear (Rigaku Corp., 2002)'
_computing_data_collection 'CrystalClear (Rigaku Corp., 2002)'
_computing_data_reduction 'CrystalClear (Rigaku Corp., 2002)'
_computing_molecular_graphics 'Bruker SHELXTL'
_computing_publication_material 'Siemens SHELXTL^TM^ 5'
_computing_structure_refinement 'Siemens SHELXTL^TM^ 5'
_computing_structure_solution 'Siemens SHELXTL^TM^ 5'
_diffrn_ambient_temperature 293(2)
_diffrn_detector_area_resol_mean 'Rigaku Mercury CCD'
_diffrn_measured_fraction_theta_full 0.997
_diffrn_measured_fraction_theta_max 0.997
_diffrn_measurement_device_type 'CCD area detector'
_diffrn_measurement_method 'phi and omega scans'
_diffrn_radiation_monochromator graphite
_diffrn_radiation_source 'fine-focus sealed tube'
_diffrn_radiation_type MoK\a
_diffrn_radiation_wavelength 0.71073
_diffrn_reflns_av_R_equivalents 0.0444
_diffrn_reflns_av_sigmaI/netI 0.0434
_diffrn_reflns_limit_h_max 15
_diffrn_reflns_limit_h_min -15
_diffrn_reflns_limit_k_max 20
_diffrn_reflns_limit_k_min -20
_diffrn_reflns_limit_l_max 19
_diffrn_reflns_limit_l_min -19
_diffrn_reflns_number 21612
_diffrn_reflns_theta_full 27.49
_diffrn_reflns_theta_max 27.49
_diffrn_reflns_theta_min 2.83
_diffrn_standards_number \w
_exptl_absorpt_coefficient_mu 2.475
_exptl_absorpt_correction_T_max 1.0000
_exptl_absorpt_correction_T_min 0.6422
_exptl_absorpt_correction_type multi-scan
_exptl_absorpt_process_details 'Sphere (Rigaku CrystalClear)'
_exptl_crystal_colour 'pale yellow'
_exptl_crystal_density_diffrn 1.783
_exptl_crystal_density_meas ?
_exptl_crystal_density_method 'not measured'
_exptl_crystal_description blcok
_exptl_crystal_F_000 1460
_exptl_crystal_size_max 0.20
_exptl_crystal_size_mid 0.20
_exptl_crystal_size_min 0.20
_refine_diff_density_max 2.167
_refine_diff_density_min -2.050
_refine_diff_density_rms 0.130
_refine_ls_extinction_coef 0.0038(3)
_refine_ls_extinction_expression Fc^*^=kFc[1+0.001xFc^2^\l^3^/sin(2\q)]^-1/4^
_refine_ls_extinction_method SHELXL
_refine_ls_goodness_of_fit_ref 0.978
_refine_ls_hydrogen_treatment constr
_refine_ls_matrix_type full
_refine_ls_number_parameters 404
_refine_ls_number_reflns 6303
_refine_ls_number_restraints 3
_refine_ls_restrained_S_all 0.978
_refine_ls_R_factor_all 0.0440
_refine_ls_R_factor_gt 0.0397
_refine_ls_shift/su_max 0.036
_refine_ls_shift/su_mean 0.001
_refine_ls_structure_factor_coef Fsqd
_refine_ls_weighting_details 'calc w=1/[\s^2^(Fo^2^)+(0.1000P)^2^+0.0000P] where P=(Fo^2^+2Fc^2^)/3'
_refine_ls_weighting_scheme calc
_refine_ls_wR_factor_gt 0.1215
_refine_ls_wR_factor_ref 0.1280
_reflns_number_gt 5812
_reflns_number_total 6303
_reflns_threshold_expression >2sigma(I)
_cod_data_source_file cg401825f_si_002.cif
_cod_data_source_block 14
_cod_depositor_comments
;
The following automatic conversions were performed:

'_chemical_melting_point' value 'not measured' was changed to '?' -
the value is undefined or not
given.

'_exptl_absorpt_correction_type' value 'Multi-scan' changed
to 'multi-scan' according to
/usr/data/users/saulius/automatic-downloads/current/ACS/lib/dictionaries/cif_core.dic
dictionary named 'cif_core.dic' version 2.4.2 from 2011-04-26.

Automatic conversion script
Id: cif_fix_values 2281 2013-09-26 08:29:07Z andrius 

The following automatic conversions were performed:

'_exptl_crystal_density_meas' value 'not measured' was changed to '?'
- the value is perceived as not measured.

Automatic conversion script
Id: cif_fix_values 3008 2015-01-20 13:52:24Z robertas 
;
_cod_original_sg_symbol_H-M P2(1)/c
_cod_database_code 4510343

loop_
_symmetry_equiv_pos_as_xyz
'x, y, z'
'-x, y+1/2, -z+1/2'
'-x, -y, -z'
'x, -y-1/2, z-1/2'

loop_
_atom_site_label
_atom_site_type_symbol
_atom_site_fract_x
_atom_site_fract_y
_atom_site_fract_z
_atom_site_U_iso_or_equiv
_atom_site_adp_type
_atom_site_occupancy
_atom_site_symmetry_multiplicity
_atom_site_calc_flag
_atom_site_refinement_flags
Gd1 Gd 0.690331(11) 0.016194(9) 0.037162(8) 0.02127(5) Uani 1 1 d .
O1W O 0.8334(3) 0.02757(17) -0.05449(19) 0.0456(6) Uani 1 1 d D
H1WA H 0.8846(13) 0.0094(15) -0.0792(19) 0.068 Uiso 1 1 d D
H1WB H 0.797(2) 0.0657(14) -0.083(2) 0.068 Uiso 1 1 d D
O8 O 1.1970(2) -0.34839(15) 0.42258(14) 0.0415(6) Uani 1 1 d .
O6 O 0.9532(2) -0.12444(17) 0.00035(16) 0.0465(6) Uani 1 1 d .
O1 O 0.5886(2) 0.1015(2) -0.08212(18) 0.0570(8) Uani 1 1 d .
O2 O 0.3957(2) 0.08192(19) -0.11504(17) 0.0535(7) Uani 1 1 d .
O7 O 1.1891(3) -0.44159(17) 0.31522(16) 0.0600(8) Uani 1 1 d .
O5 O 0.8347(2) -0.0897(2) 0.08643(18) 0.0646(8) Uani 1 1 d .
O4 O 0.3703(3) 0.4162(2) -0.4226(2) 0.0722(9) Uani 1 1 d .
O3 O 0.5598(3) 0.4025(2) -0.4054(2) 0.0758(9) Uani 1 1 d .
C6 C 0.5379(3) 0.2076(2) -0.4235(2) 0.0413(8) Uani 1 1 d .
H6A H 0.5407 0.2501 -0.4649 0.050 Uiso 1 1 calc R
C3 C 0.4282(3) 0.3247(2) -0.25021(19) 0.0306(7) Uani 1 1 d .
H3A H 0.3992 0.3780 -0.2412 0.037 Uiso 1 1 calc R
C11 C 0.4850(3) 0.1151(2) -0.12596(19) 0.0327(7) Uani 1 1 d .
C10 C 0.5069(3) 0.16239(19) -0.27895(18) 0.0289(6) Uani 1 1 d .
C4 C 0.4671(2) 0.31006(19) -0.32529(18) 0.0278(6) Uani 1 1 d .
C22 C 0.9289(3) -0.2755(2) 0.1428(2) 0.0381(8) Uani 1 1 d .
C5 C 0.5051(2) 0.22792(19) -0.34307(17) 0.0270(6) Uani 1 1 d .
C16 C 1.0924(3) -0.3097(2) 0.2731(2) 0.0392(8) Uani 1 1 d .
C17 C 0.9889(3) -0.3356(2) 0.2081(2) 0.0388(8) Uani 1 1 d .
C1 C 0.4726(2) 0.18178(19) -0.19855(17) 0.0266(6) Uani 1 1 d .
C12 C 0.4657(3) 0.3814(2) -0.3902(2) 0.0391(8) Uani 1 1 d .
C13 C 0.9763(3) -0.1939(2) 0.1423(2) 0.0371(8) Uani 1 1 d .
C2 C 0.4313(3) 0.2601(2) -0.18608(18) 0.0305(7) Uani 1 1 d .
H2A H 0.4050 0.2712 -0.1350 0.037 Uiso 1 1 calc R
C23 C 0.9162(3) -0.1309(2) 0.0712(2) 0.0397(8) Uani 1 1 d .
C7 C 0.5654(4) 0.1260(3) -0.4405(2) 0.0534(10) Uani 1 1 d .
H7A H 0.5834 0.1130 -0.4945 0.064 Uiso 1 1 calc R
C14 C 1.0771(3) -0.1696(2) 0.2063(2) 0.0448(9) Uani 1 1 d .
H14A H 1.1064 -0.1150 0.2054 0.054 Uiso 1 1 calc R
C15 C 1.1348(3) -0.2271(2) 0.2721(2) 0.0445(9) Uani 1 1 d .
H15A H 1.2017 -0.2102 0.3155 0.053 Uiso 1 1 calc R
C9 C 0.5395(3) 0.0792(2) -0.2976(2) 0.0419(8) Uani 1 1 d .
H9A H 0.5423 0.0363 -0.2555 0.050 Uiso 1 1 calc R
C19 C 0.8424(4) -0.4411(3) 0.1424(4) 0.0673(13) Uani 1 1 d .
H19A H 0.8137 -0.4961 0.1419 0.081 Uiso 1 1 calc R
C18 C 0.9419(4) -0.4184(3) 0.2057(3) 0.0546(11) Uani 1 1 d .
H18A H 0.9796 -0.4580 0.2482 0.066 Uiso 1 1 calc R
C21 C 0.8236(3) -0.3010(3) 0.0787(2) 0.0465(9) Uani 1 1 d .
H21A H 0.7825 -0.2618 0.0371 0.056 Uiso 1 1 calc R
C8 C 0.5667(4) 0.0613(3) -0.3768(3) 0.0507(10) Uani 1 1 d .
H8A H 0.5863 0.0062 -0.3889 0.061 Uiso 1 1 calc R
C20 C 0.7823(4) -0.3820(3) 0.0775(3) 0.0586(12) Uani 1 1 d .
H20A H 0.7151 -0.3983 0.0341 0.070 Uiso 1 1 calc R
C27 C 1.0121(3) 0.1489(2) 0.5637(2) 0.0373(7) Uani 1 1 d .
C28 C 0.9047(3) 0.1461(2) 0.4925(2) 0.0376(7) Uani 1 1 d .
C30 C 0.7645(3) 0.1096(3) 0.3780(3) 0.0556(11) Uani 1 1 d .
H30A H 0.7196 0.0780 0.3304 0.067 Uiso 1 1 calc R
C29 C 0.7379(3) 0.1876(3) 0.4023(2) 0.0509(10) Uani 1 1 d .
H29A H 0.6721 0.2197 0.3750 0.061 Uiso 1 1 calc R
C26 C 1.1666(4) 0.1150(3) 0.6715(3) 0.0587(12) Uani 1 1 d .
H26A H 1.2229 0.0833 0.7120 0.070 Uiso 1 1 calc R
C25 C 1.1612(4) 0.2012(3) 0.6652(3) 0.0607(12) Uani 1 1 d .
H25A H 1.2140 0.2392 0.7004 0.073 Uiso 1 1 calc R
C24 C 1.1628(3) -0.3700(2) 0.3406(2) 0.0412(8) Uani 1 1 d .
N2 N 0.8279(3) 0.2106(2) 0.47591(19) 0.0430(8) Uani 1 1 d .
N1 N 1.0645(3) 0.2217(2) 0.59795(19) 0.0448(7) Uani 1 1 d .
H1A H 1.0413 0.2721 0.5806 0.054 Uiso 1 1 calc R
N4 N 1.0722(3) 0.0838(2) 0.6060(2) 0.0480(8) Uani 1 1 d .
H4A H 1.0556 0.0311 0.5947 0.058 Uiso 1 1 calc R
N3 N 0.8693(3) 0.0845(2) 0.4353(2) 0.0466(8) Uani 1 1 d .
H3B H 0.9048 0.0371 0.4338 0.056 Uiso 1 1 calc R

loop_
_atom_site_aniso_label
_atom_site_aniso_U_11
_atom_site_aniso_U_22
_atom_site_aniso_U_33
_atom_site_aniso_U_23
_atom_site_aniso_U_13
_atom_site_aniso_U_12
Gd1 0.02425(9) 0.01936(11) 0.01863(8) 0.00057(4) 0.00257(7) -0.00051(4)
O1W 0.0529(14) 0.0424(15) 0.0479(13) 0.0050(11) 0.0244(12) 0.0033(12)
O8 0.0532(13) 0.0337(12) 0.0332(10) 0.0043(9) 0.0029(10) 0.0152(11)
O6 0.0541(13) 0.0442(14) 0.0441(12) 0.0073(11) 0.0175(10) 0.0073(12)
O1 0.0512(15) 0.0660(19) 0.0482(13) 0.0337(13) 0.0023(12) 0.0130(14)
O2 0.0530(13) 0.0545(16) 0.0570(14) 0.0235(12) 0.0216(12) -0.0092(13)
O7 0.0827(19) 0.0450(16) 0.0365(12) -0.0043(11) -0.0138(13) 0.0322(15)
O5 0.0594(14) 0.085(2) 0.0544(14) 0.0338(14) 0.0234(12) 0.0495(15)
O4 0.089(2) 0.070(2) 0.0575(15) 0.0444(14) 0.0177(14) 0.0309(18)
O3 0.0883(19) 0.061(2) 0.095(2) 0.0189(16) 0.0543(16) -0.0207(17)
C6 0.0604(19) 0.0368(18) 0.0300(14) 0.0058(13) 0.0174(14) 0.0023(17)
C3 0.0351(14) 0.0264(15) 0.0317(13) 0.0036(12) 0.0109(12) 0.0009(12)
C11 0.0477(17) 0.0260(15) 0.0247(12) 0.0040(11) 0.0097(12) 0.0029(14)
C10 0.0324(13) 0.0292(15) 0.0248(12) 0.0055(11) 0.0069(11) 0.0013(12)
C4 0.0270(12) 0.0277(14) 0.0266(12) 0.0104(11) 0.0033(10) -0.0015(12)
C22 0.0338(15) 0.047(2) 0.0335(14) 0.0055(14) 0.0088(12) 0.0108(15)
C5 0.0302(13) 0.0263(15) 0.0234(12) 0.0033(10) 0.0047(10) -0.0001(12)
C16 0.0402(16) 0.0428(19) 0.0325(14) 0.0110(14) 0.0056(13) 0.0125(15)
C17 0.0364(15) 0.0388(18) 0.0398(16) 0.0059(14) 0.0069(13) 0.0113(14)
C1 0.0258(12) 0.0292(15) 0.0246(12) 0.0072(11) 0.0061(10) 0.0001(11)
C12 0.065(2) 0.0247(16) 0.0308(14) 0.0054(12) 0.0178(14) -0.0023(15)
C13 0.0309(14) 0.0397(18) 0.0387(15) 0.0115(14) 0.0050(12) 0.0116(14)
C2 0.0339(14) 0.0330(16) 0.0259(12) 0.0049(11) 0.0101(11) 0.0033(13)
C23 0.0346(15) 0.0436(19) 0.0396(16) 0.0130(14) 0.0070(13) 0.0047(15)
C7 0.078(2) 0.050(2) 0.0413(17) -0.0029(16) 0.0302(17) 0.000(2)
C14 0.0449(17) 0.0345(18) 0.0544(19) 0.0129(15) 0.0115(15) 0.0124(15)
C15 0.0362(16) 0.047(2) 0.0426(17) 0.0043(16) -0.0041(14) 0.0062(16)
C9 0.0597(19) 0.0291(16) 0.0401(16) 0.0044(13) 0.0184(15) 0.0072(16)
C19 0.051(2) 0.052(3) 0.092(3) 0.006(2) 0.006(2) -0.010(2)
C18 0.053(2) 0.046(2) 0.060(2) 0.0161(19) 0.0063(18) 0.0071(19)
C21 0.0418(17) 0.054(2) 0.0406(16) 0.0140(16) 0.0051(14) 0.0082(17)
C8 0.073(2) 0.033(2) 0.0529(19) -0.0019(15) 0.0275(18) 0.0071(18)
C20 0.0399(19) 0.066(3) 0.063(2) -0.002(2) 0.0000(18) -0.001(2)
C27 0.0384(15) 0.0318(17) 0.0430(16) -0.0030(13) 0.0128(13) 0.0030(14)
C28 0.0425(16) 0.0326(17) 0.0407(15) 0.0019(13) 0.0159(13) 0.0057(14)
C30 0.052(2) 0.065(3) 0.050(2) -0.0046(19) 0.0135(17) -0.002(2)
C29 0.0440(18) 0.053(2) 0.053(2) 0.0035(18) 0.0085(16) 0.0128(18)
C26 0.053(2) 0.057(3) 0.060(2) 0.002(2) 0.0039(19) 0.011(2)
C25 0.051(2) 0.066(3) 0.059(2) -0.010(2) 0.0029(19) -0.004(2)
C24 0.0456(18) 0.0394(19) 0.0331(15) 0.0076(14) -0.0002(14) 0.0109(16)
N2 0.0408(14) 0.0417(18) 0.0469(15) 0.0033(13) 0.0118(12) 0.0064(13)
N1 0.0498(16) 0.0370(17) 0.0474(15) -0.0043(13) 0.0123(13) -0.0022(14)
N4 0.0477(16) 0.0433(17) 0.0492(16) 0.0048(14) 0.0052(14) 0.0030(15)
N3 0.0498(16) 0.0410(17) 0.0472(16) -0.0074(14) 0.0093(14) 0.0021(15)

loop_
_atom_type_symbol
_atom_type_description
_atom_type_scat_dispersion_real
_atom_type_scat_dispersion_imag
_atom_type_scat_source
C C 0.0033 0.0016 'International Tables Vol C Tables 4.2.6.8 and 6.1.1.4'
H H 0.0000 0.0000 'International Tables Vol C Tables 4.2.6.8 and 6.1.1.4'
N N 0.0061 0.0033 'International Tables Vol C Tables 4.2.6.8 and 6.1.1.4'
O O 0.0106 0.0060 'International Tables Vol C Tables 4.2.6.8 and 6.1.1.4'
Gd Gd -0.1653 3.9035 'International Tables Vol C Tables 4.2.6.8 and 6.1.1.4'

loop_
_geom_angle_atom_site_label_1
_geom_angle_atom_site_label_2
_geom_angle_atom_site_label_3
_geom_angle
_geom_angle_site_symmetry_1
_geom_angle_site_symmetry_3
O4 Gd1 O3 123.49(12) 2_644 4_566
O4 Gd1 O2 81.38(11) 2_644 3_655
O3 Gd1 O2 76.04(12) 4_566 3_655
O4 Gd1 O1 78.57(12) 2_644 .
O3 Gd1 O1 74.14(12) 4_566 .
O2 Gd1 O1 125.42(10) 3_655 .
O4 Gd1 O5 79.61(12) 2_644 .
O3 Gd1 O5 138.88(11) 4_566 .
O2 Gd1 O5 74.77(10) 3_655 .
O1 Gd1 O5 146.98(10) . .
O4 Gd1 O7 151.38(11) 2_644 2_755
O3 Gd1 O7 77.36(11) 4_566 2_755
O2 Gd1 O7 85.97(9) 3_655 2_755
O1 Gd1 O7 129.06(10) . 2_755
O5 Gd1 O7 72.31(10) . 2_755
O4 Gd1 O1W 74.88(11) 2_644 .
O3 Gd1 O1W 141.82(10) 4_566 .
O2 Gd1 O1W 142.13(10) 3_655 .
O1 Gd1 O1W 78.30(10) . .
O5 Gd1 O1W 72.25(9) . .
O7 Gd1 O1W 101.09(10) 2_755 .
O4 Gd1 O8 143.32(10) 2_644 2_755
O3 Gd1 O8 78.20(10) 4_566 2_755
O2 Gd1 O8 135.08(9) 3_655 2_755
O1 Gd1 O8 80.52(9) . 2_755
O5 Gd1 O8 103.46(10) . 2_755
O7 Gd1 O8 52.63(8) 2_755 2_755
O1W Gd1 O8 71.57(9) . 2_755
O4 Gd1 C24 160.36(12) 2_644 2_755
O3 Gd1 C24 75.54(11) 4_566 2_755
O2 Gd1 C24 110.43(10) 3_655 2_755
O1 Gd1 C24 104.89(11) . 2_755
O5 Gd1 C24 88.27(11) . 2_755
O7 Gd1 C24 26.18(9) 2_755 2_755
O1W Gd1 C24 86.77(10) . 2_755
O8 Gd1 C24 26.48(9) 2_755 2_755
O4 Gd1 H1WB 77.1(7) 2_644 .
O3 Gd1 H1WB 125.8(4) 4_566 .
O2 Gd1 H1WB 155.7(6) 3_655 .
O1 Gd1 H1WB 61.0(4) . .
O5 Gd1 H1WB 90.1(3) . .
O7 Gd1 H1WB 107.8(7) 2_755 .
O1W Gd1 H1WB 17.8(3) . .
O8 Gd1 H1WB 66.4(7) 2_755 .
C24 Gd1 H1WB 87.6(7) 2_755 .
Gd1 O1W H1WA 155.1(19) . .
Gd1 O1W H1WB 92(2) . .
H1WA O1W H1WB 110(2) . .
C24 O8 Gd1 91.7(2) . 2_745
C11 O1 Gd1 138.8(2) . .
C11 O2 Gd1 148.5(2) . 3_655
C24 O7 Gd1 95.03(19) . 2_745
C23 O5 Gd1 147.5(2) . .
C12 O4 Gd1 132.5(3) . 2_654
C12 O3 Gd1 157.9(3) . 4_565
C7 C6 C5 120.5(3) . .
C7 C6 H6A 119.7 . .
C5 C6 H6A 119.7 . .
C4 C3 C2 120.8(3) . .
C4 C3 H3A 119.6 . .
C2 C3 H3A 119.6 . .
O2 C11 O1 127.2(3) . .
O2 C11 C1 118.3(3) . .
O1 C11 C1 114.4(3) . .
C9 C10 C1 121.6(3) . .
C9 C10 C5 119.3(3) . .
C1 C10 C5 119.1(3) . .
C3 C4 C5 120.5(3) . .
C3 C4 C12 119.1(3) . .
C5 C4 C12 120.4(3) . .
C21 C22 C13 122.0(3) . .
C21 C22 C17 118.9(3) . .
C13 C22 C17 119.1(3) . .
C4 C5 C6 122.8(3) . .
C4 C5 C10 118.6(3) . .
C6 C5 C10 118.5(3) . .
C15 C16 C17 120.3(3) . .
C15 C16 C24 117.8(3) . .
C17 C16 C24 121.8(3) . .
C18 C17 C22 118.3(3) . .
C18 C17 C16 122.8(3) . .
C22 C17 C16 118.9(3) . .
C2 C1 C10 120.5(3) . .
C2 C1 C11 120.0(3) . .
C10 C1 C11 119.6(3) . .
O4 C12 O3 124.8(3) . .
O4 C12 C4 117.1(3) . .
O3 C12 C4 118.1(3) . .
C14 C13 C22 121.2(3) . .
C14 C13 C23 119.2(3) . .
C22 C13 C23 119.6(3) . .
C1 C2 C3 120.4(3) . .
C1 C2 H2A 119.8 . .
C3 C2 H2A 119.8 . .
O5 C23 O6 125.0(3) . .
O5 C23 C13 116.9(3) . .
O6 C23 C13 118.1(3) . .
C6 C7 C8 120.6(3) . .
C6 C7 H7A 119.7 . .
C8 C7 H7A 119.7 . .
C13 C14 C15 120.2(3) . .
C13 C14 H14A 119.9 . .
C15 C14 H14A 119.9 . .
C16 C15 C14 120.3(3) . .
C16 C15 H15A 119.9 . .
C14 C15 H15A 119.9 . .
C8 C9 C10 120.6(3) . .
C8 C9 H9A 119.7 . .
C10 C9 H9A 119.7 . .
C20 C19 C18 120.8(4) . .
C20 C19 H19A 119.6 . .
C18 C19 H19A 119.6 . .
C17 C18 C19 121.3(4) . .
C17 C18 H18A 119.4 . .
C19 C18 H18A 119.4 . .
C22 C21 C20 121.0(4) . .
C22 C21 H21A 119.5 . .
C20 C21 H21A 119.5 . .
C9 C8 C7 120.4(4) . .
C9 C8 H8A 119.8 . .
C7 C8 H8A 119.8 . .
C19 C20 C21 119.7(4) . .
C19 C20 H20A 120.1 . .
C21 C20 H20A 120.1 . .
N4 C27 N1 109.8(3) . .
N4 C27 C28 127.1(3) . .
N1 C27 C28 123.2(3) . .
N3 C28 N2 110.7(3) . .
N3 C28 C27 126.8(3) . .
N2 C28 C27 122.4(3) . .
C29 C30 N3 108.6(4) . .
C29 C30 H30A 125.7 . .
N3 C30 H30A 125.7 . .
C30 C29 N2 106.4(3) . .
C30 C29 H29A 126.8 . .
N2 C29 H29A 126.8 . .
C25 C26 N4 106.8(4) . .
C25 C26 H26A 126.6 . .
N4 C26 H26A 126.6 . .
C26 C25 N1 107.7(4) . .
C26 C25 H25A 126.1 . .
N1 C25 H25A 126.1 . .
O7 C24 O8 120.5(3) . .
O7 C24 C16 119.6(3) . .
O8 C24 C16 119.9(3) . .
O7 C24 Gd1 58.79(17) . 2_745
O8 C24 Gd1 61.81(17) . 2_745
C16 C24 Gd1 176.0(3) . 2_745
C28 N2 C29 107.1(3) . .
C27 N1 C25 107.7(3) . .
C27 N1 H1A 126.2 . .
C25 N1 H1A 126.2 . .
C27 N4 C26 108.0(4) . .
C27 N4 H4A 126.0 . .
C26 N4 H4A 126.0 . .
C28 N3 C30 107.2(3) . .
C28 N3 H3B 126.4 . .
C30 N3 H3B 126.4 . .

loop_
_geom_bond_atom_site_label_1
_geom_bond_atom_site_label_2
_geom_bond_distance
_geom_bond_site_symmetry_2
Gd1 O4 2.335(3) 2_644
Gd1 O3 2.338(3) 4_566
Gd1 O2 2.338(2) 3_655
Gd1 O1 2.340(3) .
Gd1 O5 2.364(3) .
Gd1 O7 2.439(2) 2_755
Gd1 O1W 2.459(3) .
Gd1 O8 2.505(2) 2_755
Gd1 C24 2.841(3) 2_755
Gd1 H1WB 2.61(3) .
O1W H1WA 0.840(17) .
O1W H1WB 0.799(16) .
O8 C24 1.267(4) .
O8 Gd1 2.505(2) 2_745
O6 C23 1.275(4) .
O1 C11 1.250(4) .
O2 C11 1.221(4) .
O2 Gd1 2.338(2) 3_655
O7 C24 1.258(5) .
O7 Gd1 2.439(2) 2_745
O5 C23 1.227(4) .
O4 C12 1.233(5) .
O4 Gd1 2.335(3) 2_654
O3 C12 1.233(5) .
O3 Gd1 2.338(3) 4_565
C6 C7 1.368(5) .
C6 C5 1.422(4) .
C6 H6A 0.9300 .
C3 C4 1.364(4) .
C3 C2 1.411(4) .
C3 H3A 0.9300 .
C11 C1 1.512(4) .
C10 C9 1.417(5) .
C10 C1 1.427(4) .
C10 C5 1.424(4) .
C4 C5 1.419(4) .
C4 C12 1.500(4) .
C22 C21 1.428(5) .
C22 C13 1.404(5) .
C22 C17 1.428(4) .
C16 C15 1.396(5) .
C16 C17 1.422(5) .
C16 C24 1.492(4) .
C17 C18 1.414(6) .
C1 C2 1.358(4) .
C13 C14 1.385(5) .
C13 C23 1.511(4) .
C2 H2A 0.9300 .
C7 C8 1.411(5) .
C7 H7A 0.9300 .
C14 C15 1.398(5) .
C14 H14A 0.9300 .
C15 H15A 0.9300 .
C9 C8 1.364(5) .
C9 H9A 0.9300 .
C19 C20 1.415(6) .
C19 C18 1.365(6) .
C19 H19A 0.9300 .
C18 H18A 0.9300 .
C21 C20 1.365(6) .
C21 H21A 0.9300 .
C8 H8A 0.9300 .
C20 H20A 0.9300 .
C27 N4 1.319(4) .
C27 N1 1.345(4) .
C27 C28 1.445(4) .
C28 N3 1.303(4) .
C28 N2 1.340(5) .
C30 C29 1.345(6) .
C30 N3 1.377(5) .
C30 H30A 0.9300 .
C29 N2 1.385(4) .
C29 H29A 0.9300 .
C26 C25 1.364(7) .
C26 N4 1.384(5) .
C26 H26A 0.9300 .
C25 N1 1.364(5) .
C25 H25A 0.9300 .
C24 Gd1 2.841(3) 2_745
N1 H1A 0.8600 .
N4 H4A 0.8600 .
N3 H3B 0.8600 .
